data_7018805
loop_
_publ_author_name
'Li, Lidong'
'Lopes, Patr\'icia S'
'Rosa, Vitor'
'Figueira, Cl\'audia A'
'Lemos, M Am\'elia N D A'
'Duarte, M. Teresa'
'Avil\'es, Teresa'
'Gomes, Pedro T.'

_publ_section_title
;
 Synthesis and structural characterisation of (aryl-BIAN)copper(i)
 complexes and their application as catalysts for the cycloaddition of
 azides and alkynes.
;
_journal_issue 17
_journal_name_full 'Dalton transactions (Cambridge, England : 2003)'
_journal_page_first 5144
_journal_page_last 5154
_journal_paper_doi 10.1039/c2dt11854h
_journal_volume 41
_journal_year 2012
_chemical_formula_moiety 'C50 H50 Cu N4, B F4, 0.3(C H2 Cl2)'
_chemical_formula_sum 'C50.3 H50.6 B Cl0.6 Cu F4 N4'
_chemical_formula_weight 882.77
_space_group_IT_number 14
_symmetry_cell_setting monoclinic
_symmetry_Int_Tables_number 14
_symmetry_space_group_name_Hall '-P 2yn'
_symmetry_space_group_name_H-M 'P 1 21/n 1'
_atom_sites_solution_hydrogens geom
_atom_sites_solution_primary direct
_atom_sites_solution_secondary difmap
_audit_creation_method SHELXL-97
_cell_angle_alpha 90.00
_cell_angle_beta 105.304(2)
_cell_angle_gamma 90.00
_cell_formula_units_Z 8
_cell_length_a 24.8522(14)
_cell_length_b 11.9094(7)
_cell_length_c 32.6051(19)
_cell_measurement_reflns_used 9127
_cell_measurement_temperature 150(2)
_cell_measurement_theta_max 19.93
_cell_measurement_theta_min 2.38
_cell_volume 9308.1(9)
_computing_cell_refinement 'Bruker SAINT'
_computing_data_collection 'Bruker APEX2'
_computing_data_reduction 'Bruker SAINT'
_computing_molecular_graphics ORTEP
_computing_publication_material enCIFer
_computing_structure_refinement 'SHELXL-97 (Sheldrick, 2008)'
_computing_structure_solution SIR92
_diffrn_ambient_temperature 150(2)
_diffrn_measured_fraction_theta_full 0.987
_diffrn_measured_fraction_theta_max 0.987
_diffrn_measurement_device_type 'Bruker APEX-II CCD'
_diffrn_measurement_method '\f and \w scans'
_diffrn_radiation_monochromator graphite
_diffrn_radiation_probe x-ray
_diffrn_radiation_type MoK\a
_diffrn_radiation_wavelength 0.71073
_diffrn_reflns_av_R_equivalents 0.1835
_diffrn_reflns_av_sigmaI/netI 0.2076
_diffrn_reflns_limit_h_max 29
_diffrn_reflns_limit_h_min -30
_diffrn_reflns_limit_k_max 14
_diffrn_reflns_limit_k_min -14
_diffrn_reflns_limit_l_max 39
_diffrn_reflns_limit_l_min -39
_diffrn_reflns_number 178251
_diffrn_reflns_theta_full 25.72
_diffrn_reflns_theta_max 25.72
_diffrn_reflns_theta_min 0.92
_diffrn_source 'fine-focus sealed tube'
_exptl_absorpt_coefficient_mu 0.558
_exptl_absorpt_correction_T_max 0.8778
_exptl_absorpt_correction_T_min 0.8417
_exptl_absorpt_correction_type multi-scan
_exptl_absorpt_process_details 'SADABS (Sheldrick, 1996)'
_exptl_crystal_colour Brown
_exptl_crystal_density_diffrn 1.260
_exptl_crystal_density_method 'not measured'
_exptl_crystal_description Block
_exptl_crystal_F_000 3685
_exptl_crystal_size_max 0.32
_exptl_crystal_size_mid 0.26
_exptl_crystal_size_min 0.24
_platon_squeeze_details
;
;
_refine_diff_density_max 0.649
_refine_diff_density_min -0.553
_refine_diff_density_rms 0.093
_refine_ls_extinction_method none
_refine_ls_goodness_of_fit_ref 1.000
_refine_ls_hydrogen_treatment constr
_refine_ls_matrix_type full
_refine_ls_number_parameters 1097
_refine_ls_number_reflns 17534
_refine_ls_number_restraints 0
_refine_ls_restrained_S_all 1.000
_refine_ls_R_factor_all 0.1502
_refine_ls_R_factor_gt 0.0589
_refine_ls_shift/su_max 0.000
_refine_ls_shift/su_mean 0.000
_refine_ls_structure_factor_coef Fsqd
_refine_ls_weighting_details 'calc w=1/[\s^2^(Fo^2^)+(0.0456P)^2^+0.0000P] where P=(Fo^2^+2Fc^2^)/3'
_refine_ls_weighting_scheme calc
_refine_ls_wR_factor_gt 0.1385
_refine_ls_wR_factor_ref 0.1502
_reflns_number_gt 7059
_reflns_number_total 17534
_reflns_threshold_expression >2\s(I)
_cod_data_source_file c2dt11854h.txt
_cod_data_source_block 6
_cod_original_sg_symbol_H-M 'P 21/n'
_cod_original_formula_sum 'C50.30 H50.60 B Cl0.60 Cu F4 N4'
_cod_database_code 7018805

loop_
_symmetry_equiv_pos_as_xyz
'x, y, z'
'-x+1/2, y+1/2, -z+1/2'
'-x, -y, -z'
'x-1/2, -y-1/2, z-1/2'

loop_
_atom_site_label
_atom_site_type_symbol
_atom_site_fract_x
_atom_site_fract_y
_atom_site_fract_z
_atom_site_U_iso_or_equiv
_atom_site_adp_type
_atom_site_occupancy
_atom_site_symmetry_multiplicity
_atom_site_calc_flag
_atom_site_refinement_flags
Cu1A Cu 0.58981(2) 0.27583(5) 0.379656(18) 0.03190(18) Uani 1 1 d .
F1A F 0.75273(12) 0.1937(3) 0.14786(9) 0.0554(9) Uani 1 1 d .
F2A F 0.68145(12) 0.1000(2) 0.10515(9) 0.0484(8) Uani 1 1 d .
F3A F 0.68302(13) 0.2906(2) 0.10258(9) 0.0579(9) Uani 1 1 d .
F4A F 0.66712(11) 0.2022(2) 0.15992(8) 0.0412(8) Uani 1 1 d .
N1A N 0.58588(16) 0.1116(3) 0.40015(10) 0.0207(9) Uani 1 1 d .
N2A N 0.50444(15) 0.2507(3) 0.35874(11) 0.0244(10) Uani 1 1 d .
N3A N 0.62135(17) 0.3938(3) 0.41972(13) 0.0357(11) Uani 1 1 d .
N4A N 0.63272(17) 0.2958(3) 0.33853(13) 0.0368(11) Uani 1 1 d .
C1A C 0.53647(19) 0.0718(4) 0.38745(13) 0.0192(11) Uani 1 1 d .
C2A C 0.5102(2) -0.0362(4) 0.39163(14) 0.0256(12) Uani 1 1 d .
C3A C 0.5290(2) -0.1398(4) 0.40808(14) 0.0301(12) Uani 1 1 d .
H3A H 0.5677 -0.1526 0.4203 0.036 Uiso 1 1 calc R
C4A C 0.4901(2) -0.2263(4) 0.40641(15) 0.0373(13) Uani 1 1 d .
H4A H 0.5030 -0.2976 0.4180 0.045 Uiso 1 1 calc R
C5A C 0.4337(2) -0.2111(4) 0.38850(15) 0.0357(14) Uani 1 1 d .
H5A H 0.4088 -0.2720 0.3875 0.043 Uiso 1 1 calc R
C6A C 0.4129(2) -0.1066(4) 0.37168(14) 0.0274(12) Uani 1 1 d .
C7A C 0.4521(2) -0.0205(4) 0.37329(13) 0.0235(11) Uani 1 1 d .
C8A C 0.3560(2) -0.0768(5) 0.35307(15) 0.0374(14) Uani 1 1 d .
H8A H 0.3272 -0.1309 0.3508 0.045 Uiso 1 1 calc R
C9A C 0.3434(2) 0.0279(5) 0.33881(15) 0.0390(14) Uani 1 1 d .
H9A H 0.3052 0.0458 0.3271 0.047 Uiso 1 1 calc R
C10A C 0.3832(2) 0.1140(4) 0.33993(14) 0.0347(13) Uani 1 1 d .
H10A H 0.3721 0.1867 0.3289 0.042 Uiso 1 1 calc R
C11A C 0.43821(19) 0.0886(4) 0.35753(14) 0.0254(12) Uani 1 1 d .
C12A C 0.49012(18) 0.1511(4) 0.36506(12) 0.0188(11) Uani 1 1 d .
C13A C 0.63032(18) 0.0471(4) 0.42710(14) 0.0232(12) Uani 1 1 d .
C14A C 0.6327(2) 0.0377(4) 0.47045(14) 0.0287(12) Uani 1 1 d .
C15A C 0.6796(2) -0.0148(4) 0.49676(16) 0.0350(13) Uani 1 1 d .
H15A H 0.6824 -0.0224 0.5263 0.042 Uiso 1 1 calc R
C16A C 0.7207(2) -0.0550(4) 0.48088(17) 0.0444(15) Uani 1 1 d .
H16A H 0.7525 -0.0892 0.4995 0.053 Uiso 1 1 calc R
C17A C 0.7173(2) -0.0471(4) 0.43759(17) 0.0394(14) Uani 1 1 d .
H17A H 0.7462 -0.0781 0.4270 0.047 Uiso 1 1 calc R
C18A C 0.6722(2) 0.0055(4) 0.40977(14) 0.0260(12) Uani 1 1 d .
C19A C 0.5883(2) 0.0847(4) 0.48915(15) 0.0366(14) Uani 1 1 d .
H19A H 0.5535 0.0928 0.4655 0.044 Uiso 1 1 calc R
C20A C 0.5747(2) 0.0080(5) 0.52289(16) 0.0522(16) Uani 1 1 d .
H20A H 0.5620 -0.0651 0.5102 0.078 Uiso 1 1 calc R
H20B H 0.5452 0.0423 0.5336 0.078 Uiso 1 1 calc R
H20C H 0.6082 -0.0023 0.5464 0.078 Uiso 1 1 calc R
C21A C 0.6038(3) 0.1994(5) 0.50777(19) 0.0635(19) Uani 1 1 d .
H21A H 0.6386 0.1946 0.5304 0.095 Uiso 1 1 calc R
H21B H 0.5740 0.2280 0.5195 0.095 Uiso 1 1 calc R
H21C H 0.6089 0.2504 0.4855 0.095 Uiso 1 1 calc R
C22A C 0.6667(2) 0.0069(4) 0.36252(14) 0.0345(13) Uani 1 1 d .
H22A H 0.6385 0.0657 0.3496 0.041 Uiso 1 1 calc R
C23A C 0.6437(2) -0.1074(4) 0.34292(15) 0.0432(15) Uani 1 1 d .
H23A H 0.6709 -0.1665 0.3544 0.065 Uiso 1 1 calc R
H23B H 0.6371 -0.1040 0.3120 0.065 Uiso 1 1 calc R
H23C H 0.6086 -0.1239 0.3500 0.065 Uiso 1 1 calc R
C24A C 0.7208(2) 0.0361(5) 0.35120(16) 0.0511(16) Uani 1 1 d .
H24A H 0.7375 0.1028 0.3672 0.077 Uiso 1 1 calc R
H24B H 0.7128 0.0514 0.3207 0.077 Uiso 1 1 calc R
H24C H 0.7468 -0.0271 0.3585 0.077 Uiso 1 1 calc R
C25A C 0.46507(18) 0.3397(4) 0.34367(15) 0.0265(12) Uani 1 1 d .
C26A C 0.45992(19) 0.3842(4) 0.30360(15) 0.0280(12) Uani 1 1 d .
C27A C 0.4275(2) 0.4788(4) 0.29197(17) 0.0386(14) Uani 1 1 d .
H27A H 0.4235 0.5107 0.2646 0.046 Uiso 1 1 calc R
C28A C 0.4006(2) 0.5279(4) 0.31956(18) 0.0410(14) Uani 1 1 d .
H28A H 0.3790 0.5939 0.3114 0.049 Uiso 1 1 calc R
C29A C 0.4055(2) 0.4811(4) 0.35820(18) 0.0393(14) Uani 1 1 d .
H29A H 0.3861 0.5145 0.3766 0.047 Uiso 1 1 calc R
C30A C 0.43794(19) 0.3860(4) 0.37223(15) 0.0294(13) Uani 1 1 d .
C31A C 0.4859(2) 0.3272(4) 0.27231(16) 0.0412(15) Uani 1 1 d .
H31A H 0.5153 0.2753 0.2889 0.049 Uiso 1 1 calc R
C32A C 0.4425(2) 0.2540(5) 0.24085(17) 0.0576(17) Uani 1 1 d .
H32A H 0.4275 0.1975 0.2567 0.086 Uiso 1 1 calc R
H32B H 0.4604 0.2164 0.2212 0.086 Uiso 1 1 calc R
H32C H 0.4121 0.3018 0.2248 0.086 Uiso 1 1 calc R
C33A C 0.5151(2) 0.4105(5) 0.24878(19) 0.072(2) Uani 1 1 d .
H33A H 0.4869 0.4554 0.2288 0.108 Uiso 1 1 calc R
H33B H 0.5372 0.3686 0.2331 0.108 Uiso 1 1 calc R
H33C H 0.5396 0.4601 0.2695 0.108 Uiso 1 1 calc R
C34A C 0.4443(2) 0.3427(4) 0.41682(15) 0.0407(14) Uani 1 1 d .
H34A H 0.4663 0.2714 0.4201 0.049 Uiso 1 1 calc R
C35A C 0.3880(2) 0.3163(5) 0.42545(18) 0.0628(18) Uani 1 1 d .
H35A H 0.3660 0.3854 0.4232 0.094 Uiso 1 1 calc R
H35B H 0.3942 0.2852 0.4541 0.094 Uiso 1 1 calc R
H35C H 0.3678 0.2616 0.4046 0.094 Uiso 1 1 calc R
C36A C 0.4776(3) 0.4278(5) 0.44915(17) 0.072(2) Uani 1 1 d .
H36A H 0.5134 0.4427 0.4430 0.108 Uiso 1 1 calc R
H36B H 0.4841 0.3970 0.4779 0.108 Uiso 1 1 calc R
H36C H 0.4564 0.4978 0.4471 0.108 Uiso 1 1 calc R
C37A C 0.6499(2) 0.4575(4) 0.44008(16) 0.0303(13) Uani 1 1 d .
C38A C 0.6884(2) 0.5371(4) 0.46648(15) 0.0276(12) Uani 1 1 d .
C39A C 0.7212(2) 0.6037(4) 0.44816(16) 0.0353(13) Uani 1 1 d .
H39A H 0.7169 0.6013 0.4184 0.042 Uiso 1 1 calc R
C40A C 0.7599(2) 0.6733(4) 0.47357(17) 0.0390(14) Uani 1 1 d .
H40A H 0.7827 0.7193 0.4613 0.047 Uiso 1 1 calc R
C41A C 0.7657(2) 0.6769(4) 0.51644(17) 0.0398(14) Uani 1 1 d .
H41A H 0.7925 0.7256 0.5338 0.048 Uiso 1 1 calc R
C42A C 0.7333(2) 0.6110(4) 0.53424(16) 0.0352(13) Uani 1 1 d .
H42A H 0.7377 0.6137 0.5641 0.042 Uiso 1 1 calc R
C43A C 0.6941(2) 0.5403(4) 0.50945(16) 0.0347(13) Uani 1 1 d .
H43A H 0.6714 0.4945 0.5219 0.042 Uiso 1 1 calc R
C44A C 0.6645(2) 0.3184(4) 0.32048(16) 0.0309(13) Uani 1 1 d .
C45A C 0.70625(19) 0.3497(4) 0.29865(14) 0.0269(12) Uani 1 1 d .
C46A C 0.70754(19) 0.2955(4) 0.26122(15) 0.0335(13) Uani 1 1 d .
H46A H 0.6814 0.2383 0.2495 0.040 Uiso 1 1 calc R
C47A C 0.7490(2) 0.3284(5) 0.24113(15) 0.0401(14) Uani 1 1 d .
H47A H 0.7510 0.2932 0.2154 0.048 Uiso 1 1 calc R
C48A C 0.7868(2) 0.4118(5) 0.25891(16) 0.0395(14) Uani 1 1 d .
H48A H 0.8147 0.4335 0.2455 0.047 Uiso 1 1 calc R
C49A C 0.7839(2) 0.4633(4) 0.29588(16) 0.0396(14) Uani 1 1 d .
H49A H 0.8100 0.5206 0.3078 0.048 Uiso 1 1 calc R
C50A C 0.7438(2) 0.4332(4) 0.31614(15) 0.0344(13) Uani 1 1 d .
H50A H 0.7420 0.4695 0.3417 0.041 Uiso 1 1 calc R
B1A B 0.6961(3) 0.1971(5) 0.12844(19) 0.0343(16) Uani 1 1 d .
Cu1B Cu 0.39591(2) 0.85315(6) 0.114974(19) 0.0377(2) Uani 1 1 d .
F1B F 0.19809(14) 0.1652(3) 0.15146(10) 0.0752(11) Uani 1 1 d .
F2B F 0.2481(2) 0.0491(5) 0.1246(2) 0.187(3) Uani 1 1 d .
F3B F 0.1749(2) 0.1208(4) 0.08438(12) 0.1149(15) Uani 1 1 d .
F4B F 0.2473(2) 0.2287(4) 0.10948(16) 0.150(2) Uani 1 1 d .
N1B N 0.47225(15) 0.8506(3) 0.16242(11) 0.0279(10) Uani 1 1 d .
N2B N 0.42746(15) 0.7009(3) 0.10034(11) 0.0272(10) Uani 1 1 d .
N3B N 0.33651(18) 0.8239(4) 0.14282(13) 0.0428(12) Uani 1 1 d .
N4B N 0.37617(17) 0.9705(4) 0.07290(14) 0.0399(12) Uani 1 1 d .
C1B C 0.49717(19) 0.7574(4) 0.16213(14) 0.0258(12) Uani 1 1 d .
C2B C 0.54968(19) 0.7074(4) 0.18832(14) 0.0265(12) Uani 1 1 d .
C3B C 0.58838(19) 0.7387(4) 0.22545(15) 0.0362(14) Uani 1 1 d .
H3B H 0.5841 0.8065 0.2396 0.043 Uiso 1 1 calc R
C4B C 0.6341(2) 0.6674(4) 0.24152(17) 0.0423(15) Uani 1 1 d .
H4B H 0.6602 0.6862 0.2676 0.051 Uiso 1 1 calc R
C5B C 0.6420(2) 0.5723(5) 0.22072(17) 0.0453(15) Uani 1 1 d .
H5B H 0.6742 0.5277 0.2322 0.054 Uiso 1 1 calc R
C6B C 0.6036(2) 0.5378(4) 0.18241(16) 0.0324(13) Uani 1 1 d .
C7B C 0.5572(2) 0.6068(4) 0.16761(14) 0.0281(12) Uani 1 1 d .
C8B C 0.6066(2) 0.4426(5) 0.15744(18) 0.0478(16) Uani 1 1 d .
H8B H 0.6375 0.3931 0.1657 0.057 Uiso 1 1 calc R
C9B C 0.5649(2) 0.4209(5) 0.12120(18) 0.0503(16) Uani 1 1 d .
H9B H 0.5683 0.3568 0.1047 0.060 Uiso 1 1 calc R
C10B C 0.5173(2) 0.4899(4) 0.10751(16) 0.0416(15) Uani 1 1 d .
H10B H 0.4888 0.4722 0.0826 0.050 Uiso 1 1 calc R
C11B C 0.5136(2) 0.5821(4) 0.13104(15) 0.0319(13) Uani 1 1 d .
C12B C 0.47394(19) 0.6747(4) 0.12692(14) 0.0291(13) Uani 1 1 d .
C13B C 0.49994(19) 0.9331(4) 0.19280(15) 0.0283(12) Uani 1 1 d .
C14B C 0.4937(2) 0.9311(4) 0.23414(15) 0.0345(13) Uani 1 1 d .
C15B C 0.5254(2) 1.0075(4) 0.26268(16) 0.0409(14) Uani 1 1 d .
H15B H 0.5222 1.0091 0.2911 0.049 Uiso 1 1 calc R
C16B C 0.5613(2) 1.0815(4) 0.25068(19) 0.0452(15) Uani 1 1 d .
H16B H 0.5843 1.1302 0.2710 0.054 Uiso 1 1 calc R
C17B C 0.5635(2) 1.0840(4) 0.2086(2) 0.0463(15) Uani 1 1 d .
H17B H 0.5871 1.1372 0.2003 0.056 Uiso 1 1 calc R
C18B C 0.5328(2) 1.0120(4) 0.17868(17) 0.0372(14) Uani 1 1 d .
C19B C 0.4524(2) 0.8531(5) 0.24721(16) 0.0529(17) Uani 1 1 d .
H19B H 0.4374 0.8001 0.2231 0.064 Uiso 1 1 calc R
C20B C 0.4805(3) 0.7829(5) 0.28634(19) 0.077(2) Uani 1 1 d .
H20D H 0.5108 0.7386 0.2804 0.115 Uiso 1 1 calc R
H20E H 0.4530 0.7324 0.2932 0.115 Uiso 1 1 calc R
H20F H 0.4957 0.8328 0.3105 0.115 Uiso 1 1 calc R
C21B C 0.4030(2) 0.9205(5) 0.25431(17) 0.0585(18) Uani 1 1 d .
H21D H 0.4166 0.9753 0.2771 0.088 Uiso 1 1 calc R
H21E H 0.3766 0.8694 0.2623 0.088 Uiso 1 1 calc R
H21F H 0.3843 0.9601 0.2281 0.088 Uiso 1 1 calc R
C22B C 0.5329(3) 1.0193(6) 0.1325(2) 0.077(2) Uani 1 1 d .
H22B H 0.4976 0.9773 0.1196 0.093 Uiso 1 1 calc R
C23B C 0.5726(2) 0.9451(5) 0.11937(17) 0.0584(18) Uani 1 1 d .
H23D H 0.5619 0.9379 0.0883 0.088 Uiso 1 1 calc R
H23E H 0.5722 0.8708 0.1323 0.088 Uiso 1 1 calc R
H23F H 0.6102 0.9770 0.1288 0.088 Uiso 1 1 calc R
C24B C 0.5180(3) 1.1240(6) 0.1133(2) 0.097(3) Uani 1 1 d .
H24D H 0.5496 1.1758 0.1221 0.145 Uiso 1 1 calc R
H24E H 0.4861 1.1540 0.1221 0.145 Uiso 1 1 calc R
H24F H 0.5079 1.1155 0.0824 0.145 Uiso 1 1 calc R
C25B C 0.4051(2) 0.6236(4) 0.06542(15) 0.0341(14) Uani 1 1 d .
C26B C 0.4193(2) 0.6461(5) 0.02723(16) 0.0395(14) Uani 1 1 d .
C27B C 0.3972(2) 0.5668(6) -0.00602(17) 0.0597(19) Uani 1 1 d .
H27B H 0.4047 0.5770 -0.0329 0.072 Uiso 1 1 calc R
C28B C 0.3655(2) 0.4768(6) -0.0004(2) 0.065(2) Uani 1 1 d .
H28B H 0.3529 0.4237 -0.0226 0.078 Uiso 1 1 calc R
C29B C 0.3523(2) 0.4641(5) 0.0371(2) 0.0615(18) Uani 1 1 d .
H29B H 0.3290 0.4030 0.0400 0.074 Uiso 1 1 calc R
C30B C 0.3709(2) 0.5346(5) 0.07130(18) 0.0506(16) Uani 1 1 d .
C31B C 0.4560(2) 0.7432(5) 0.02171(17) 0.0490(16) Uani 1 1 d .
H31B H 0.4662 0.7860 0.0491 0.059 Uiso 1 1 calc R
C32B C 0.5108(2) 0.7032(6) 0.0127(2) 0.085(2) Uani 1 1 d .
H32D H 0.5314 0.6557 0.0362 0.128 Uiso 1 1 calc R
H32E H 0.5337 0.7684 0.0100 0.128 Uiso 1 1 calc R
H32F H 0.5022 0.6599 -0.0138 0.128 Uiso 1 1 calc R
C33B C 0.4248(2) 0.8238(5) -0.01302(18) 0.0691(19) Uani 1 1 d .
H33D H 0.4171 0.7863 -0.0407 0.104 Uiso 1 1 calc R
H33E H 0.4478 0.8906 -0.0133 0.104 Uiso 1 1 calc R
H33F H 0.3896 0.8462 -0.0073 0.104 Uiso 1 1 calc R
C34B C 0.3537(3) 0.5186(6) 0.11227(17) 0.068(2) Uani 1 1 d .
H34B H 0.3710 0.5809 0.1319 0.082 Uiso 1 1 calc R
C35B C 0.3746(3) 0.4098(7) 0.1345(2) 0.128(4) Uani 1 1 d .
H35D H 0.3616 0.3469 0.1150 0.192 Uiso 1 1 calc R
H35E H 0.3603 0.4015 0.1596 0.192 Uiso 1 1 calc R
H35F H 0.4154 0.4104 0.1432 0.192 Uiso 1 1 calc R
C36B C 0.2911(3) 0.5265(6) 0.10580(19) 0.078(2) Uani 1 1 d .
H36D H 0.2727 0.4655 0.0871 0.117 Uiso 1 1 calc R
H36E H 0.2777 0.5989 0.0928 0.117 Uiso 1 1 calc R
H36F H 0.2824 0.5202 0.1333 0.117 Uiso 1 1 calc R
C37B C 0.3085(2) 0.8057(5) 0.16560(18) 0.0415(15) Uani 1 1 d .
C38B C 0.2774(2) 0.7817(5) 0.19514(15) 0.0330(13) Uani 1 1 d .
C39B C 0.2348(2) 0.8532(5) 0.19901(16) 0.0433(14) Uani 1 1 d .
H39B H 0.2249 0.9170 0.1811 0.052 Uiso 1 1 calc R
C40B C 0.2073(2) 0.8290(5) 0.22965(19) 0.0574(18) Uani 1 1 d .
H40B H 0.1773 0.8754 0.2323 0.069 Uiso 1 1 calc R
C41B C 0.2227(2) 0.7394(6) 0.25610(17) 0.0573(18) Uani 1 1 d .
H41B H 0.2046 0.7260 0.2779 0.069 Uiso 1 1 calc R
C42B C 0.2647(2) 0.6675(5) 0.25158(17) 0.0496(16) Uani 1 1 d .
H42B H 0.2743 0.6035 0.2694 0.060 Uiso 1 1 calc R
C43B C 0.2920(2) 0.6892(5) 0.22140(17) 0.0458(15) Uani 1 1 d .
H43B H 0.3211 0.6409 0.2183 0.055 Uiso 1 1 calc R
C44B C 0.3547(2) 1.0316(5) 0.04659(17) 0.0369(14) Uani 1 1 d .
C45B C 0.3250(2) 1.1045(4) 0.01289(16) 0.0352(13) Uani 1 1 d .
C46B C 0.3349(2) 1.0958(5) -0.02670(18) 0.0522(16) Uani 1 1 d .
H46B H 0.3623 1.0453 -0.0313 0.063 Uiso 1 1 calc R
C47B C 0.3039(3) 1.1626(5) -0.05989(19) 0.0628(18) Uani 1 1 d .
H47B H 0.3101 1.1582 -0.0874 0.075 Uiso 1 1 calc R
C48B C 0.2648(3) 1.2343(5) -0.0522(2) 0.067(2) Uani 1 1 d .
H48B H 0.2435 1.2792 -0.0748 0.080 Uiso 1 1 calc R
C49B C 0.2556(2) 1.2429(5) -0.0129(2) 0.0584(18) Uani 1 1 d .
H49B H 0.2285 1.2942 -0.0083 0.070 Uiso 1 1 calc R
C50B C 0.2853(2) 1.1778(4) 0.01992(18) 0.0427(15) Uani 1 1 d .
H50B H 0.2788 1.1831 0.0473 0.051 Uiso 1 1 calc R
B1B B 0.2225(3) 0.1407(7) 0.1205(2) 0.058(2) Uani 1 1 d .

loop_
_atom_site_aniso_label
_atom_site_aniso_U_11
_atom_site_aniso_U_22
_atom_site_aniso_U_33
_atom_site_aniso_U_23
_atom_site_aniso_U_13
_atom_site_aniso_U_12
Cu1A 0.0308(4) 0.0321(4) 0.0335(4) -0.0012(3) 0.0096(3) -0.0057(3)
F1A 0.0349(19) 0.071(2) 0.062(2) -0.0137(17) 0.0146(16) -0.0057(17)
F2A 0.061(2) 0.0376(19) 0.049(2) -0.0168(16) 0.0183(16) -0.0056(16)
F3A 0.081(2) 0.044(2) 0.054(2) 0.0113(17) 0.0267(18) 0.0072(18)
F4A 0.0473(19) 0.0393(19) 0.0439(18) -0.0042(14) 0.0240(15) 0.0034(15)
N1A 0.026(2) 0.026(2) 0.012(2) 0.0024(18) 0.0079(17) 0.004(2)
N2A 0.024(2) 0.031(3) 0.019(2) -0.0045(19) 0.0068(18) 0.005(2)
N3A 0.040(3) 0.030(3) 0.035(3) -0.006(2) 0.007(2) -0.007(2)
N4A 0.036(3) 0.039(3) 0.039(3) -0.002(2) 0.016(2) -0.006(2)
C1A 0.025(3) 0.018(3) 0.015(3) 0.001(2) 0.007(2) 0.009(2)
C2A 0.035(3) 0.023(3) 0.021(3) -0.005(2) 0.010(2) -0.001(3)
C3A 0.032(3) 0.034(3) 0.024(3) -0.003(3) 0.007(2) 0.001(3)
C4A 0.051(4) 0.027(3) 0.035(3) -0.002(3) 0.014(3) -0.003(3)
C5A 0.055(4) 0.029(4) 0.029(3) -0.010(3) 0.020(3) -0.016(3)
C6A 0.037(3) 0.023(3) 0.025(3) -0.011(2) 0.013(2) -0.011(3)
C7A 0.032(3) 0.024(3) 0.017(3) -0.004(2) 0.012(2) 0.001(3)
C8A 0.034(4) 0.041(4) 0.040(3) 0.001(3) 0.014(3) -0.009(3)
C9A 0.026(3) 0.048(4) 0.042(4) -0.003(3) 0.008(3) -0.006(3)
C10A 0.037(3) 0.034(3) 0.033(3) 0.004(3) 0.009(3) 0.001(3)
C11A 0.024(3) 0.030(3) 0.023(3) -0.008(2) 0.008(2) -0.003(3)
C12A 0.032(3) 0.016(3) 0.014(3) 0.000(2) 0.015(2) 0.003(3)
C13A 0.021(3) 0.017(3) 0.028(3) 0.000(2) 0.000(2) 0.002(2)
C14A 0.035(3) 0.032(3) 0.019(3) -0.001(2) 0.008(2) -0.001(3)
C15A 0.046(4) 0.031(3) 0.027(3) 0.002(3) 0.008(3) 0.007(3)
C16A 0.049(4) 0.037(4) 0.039(4) 0.005(3) -0.002(3) 0.012(3)
C17A 0.040(4) 0.032(3) 0.048(4) -0.005(3) 0.015(3) 0.010(3)
C18A 0.030(3) 0.020(3) 0.027(3) 0.001(2) 0.004(2) 0.004(2)
C19A 0.044(4) 0.048(4) 0.020(3) 0.007(3) 0.013(3) 0.002(3)
C20A 0.059(4) 0.067(4) 0.034(4) -0.007(3) 0.019(3) -0.005(3)
C21A 0.091(5) 0.044(4) 0.074(5) -0.004(4) 0.054(4) 0.003(4)
C22A 0.037(3) 0.044(4) 0.027(3) -0.001(3) 0.016(2) 0.009(3)
C23A 0.043(4) 0.053(4) 0.035(3) -0.009(3) 0.013(3) 0.008(3)
C24A 0.057(4) 0.057(4) 0.046(4) -0.012(3) 0.024(3) -0.011(3)
C25A 0.022(3) 0.023(3) 0.035(3) 0.002(3) 0.007(2) -0.001(2)
C26A 0.023(3) 0.033(3) 0.027(3) 0.002(3) 0.006(2) -0.002(3)
C27A 0.042(4) 0.034(4) 0.037(3) 0.008(3) 0.007(3) 0.002(3)
C28A 0.043(4) 0.028(3) 0.048(4) 0.008(3) 0.004(3) -0.002(3)
C29A 0.034(3) 0.029(4) 0.055(4) -0.014(3) 0.011(3) -0.001(3)
C30A 0.028(3) 0.021(3) 0.039(3) -0.002(3) 0.009(2) 0.006(2)
C31A 0.032(3) 0.049(4) 0.040(3) 0.018(3) 0.005(3) 0.008(3)
C32A 0.055(4) 0.071(5) 0.042(4) -0.009(3) 0.005(3) 0.009(4)
C33A 0.076(5) 0.076(5) 0.078(5) 0.026(4) 0.047(4) 0.011(4)
C34A 0.054(4) 0.038(4) 0.037(3) -0.006(3) 0.024(3) 0.014(3)
C35A 0.077(5) 0.058(4) 0.065(4) 0.004(3) 0.039(4) 0.008(4)
C36A 0.083(5) 0.085(5) 0.044(4) -0.027(4) 0.011(3) -0.008(4)
C37A 0.032(3) 0.030(4) 0.031(3) 0.001(3) 0.013(3) 0.002(3)
C38A 0.034(3) 0.020(3) 0.029(3) -0.008(2) 0.011(2) 0.001(3)
C39A 0.046(4) 0.030(3) 0.031(3) 0.001(3) 0.012(3) -0.007(3)
C40A 0.051(4) 0.028(3) 0.041(4) 0.003(3) 0.018(3) -0.005(3)
C41A 0.043(4) 0.031(4) 0.043(4) -0.008(3) 0.006(3) -0.005(3)
C42A 0.046(4) 0.031(3) 0.027(3) -0.003(3) 0.009(3) 0.003(3)
C43A 0.041(3) 0.034(4) 0.035(4) -0.005(3) 0.021(3) -0.003(3)
C44A 0.031(3) 0.021(3) 0.039(3) -0.003(3) 0.005(3) 0.000(3)
C45A 0.029(3) 0.033(3) 0.020(3) 0.001(3) 0.010(2) 0.006(3)
C46A 0.025(3) 0.035(3) 0.037(3) -0.005(3) 0.002(2) 0.002(3)
C47A 0.039(4) 0.055(4) 0.025(3) -0.007(3) 0.008(3) 0.012(3)
C48A 0.028(3) 0.061(4) 0.031(3) 0.008(3) 0.011(3) 0.004(3)
C49A 0.032(3) 0.045(4) 0.040(4) -0.001(3) 0.006(3) -0.011(3)
C50A 0.038(3) 0.039(4) 0.028(3) -0.006(3) 0.012(3) -0.004(3)
B1A 0.036(4) 0.038(4) 0.034(4) -0.005(3) 0.017(3) 0.004(3)
Cu1B 0.0301(4) 0.0498(5) 0.0317(4) 0.0040(3) 0.0056(3) 0.0112(3)
F1B 0.083(3) 0.099(3) 0.050(2) -0.016(2) 0.028(2) -0.013(2)
F2B 0.204(6) 0.132(5) 0.244(7) 0.046(4) 0.093(5) 0.126(5)
F3B 0.160(4) 0.123(4) 0.064(3) -0.021(3) 0.035(3) 0.006(3)
F4B 0.196(5) 0.128(4) 0.165(5) -0.012(4) 0.114(4) -0.089(4)
N1B 0.030(2) 0.036(3) 0.019(2) -0.002(2) 0.0079(18) 0.008(2)
N2B 0.022(2) 0.036(3) 0.022(2) -0.002(2) 0.0026(19) 0.002(2)
N3B 0.033(3) 0.059(3) 0.036(3) 0.005(2) 0.007(2) 0.011(2)
N4B 0.032(3) 0.049(3) 0.038(3) 0.006(2) 0.008(2) -0.001(2)
C1B 0.024(3) 0.035(4) 0.018(3) 0.002(2) 0.005(2) -0.001(3)
C2B 0.027(3) 0.025(3) 0.026(3) 0.001(2) 0.005(2) 0.002(3)
C3B 0.032(3) 0.035(3) 0.034(3) 0.000(3) -0.005(3) 0.003(3)
C4B 0.036(3) 0.038(4) 0.040(3) -0.002(3) -0.011(3) -0.002(3)
C5B 0.023(3) 0.051(4) 0.054(4) 0.015(3) -0.006(3) 0.003(3)
C6B 0.034(3) 0.027(3) 0.036(3) 0.004(3) 0.008(3) 0.005(3)
C7B 0.031(3) 0.030(3) 0.023(3) 0.004(3) 0.007(2) 0.006(3)
C8B 0.036(4) 0.057(4) 0.049(4) 0.010(3) 0.009(3) 0.016(3)
C9B 0.063(4) 0.034(4) 0.055(4) -0.007(3) 0.016(3) 0.008(3)
C10B 0.050(4) 0.036(4) 0.033(3) -0.007(3) -0.001(3) 0.015(3)
C11B 0.034(3) 0.036(3) 0.024(3) -0.004(3) 0.005(2) 0.010(3)
C12B 0.028(3) 0.045(4) 0.015(3) -0.001(3) 0.006(2) 0.010(3)
C13B 0.030(3) 0.030(3) 0.021(3) -0.003(3) 0.002(2) 0.008(3)
C14B 0.044(3) 0.038(4) 0.023(3) -0.009(3) 0.011(3) -0.009(3)
C15B 0.053(4) 0.039(4) 0.031(3) -0.010(3) 0.011(3) -0.010(3)
C16B 0.039(4) 0.030(4) 0.063(5) -0.010(3) 0.007(3) -0.005(3)
C17B 0.042(4) 0.030(4) 0.074(5) 0.011(3) 0.028(3) -0.002(3)
C18B 0.043(4) 0.028(3) 0.046(4) 0.009(3) 0.021(3) 0.007(3)
C19B 0.084(5) 0.057(4) 0.027(3) -0.026(3) 0.031(3) -0.047(4)
C20B 0.125(6) 0.058(5) 0.066(5) -0.008(4) 0.059(4) -0.023(4)
C21B 0.055(4) 0.086(5) 0.043(4) -0.030(3) 0.028(3) -0.023(4)
C22B 0.116(6) 0.068(5) 0.067(5) 0.037(4) 0.059(4) 0.045(5)
C23B 0.064(4) 0.079(5) 0.040(4) -0.014(3) 0.028(3) -0.019(4)
C24B 0.139(7) 0.089(6) 0.056(5) 0.012(4) 0.013(4) 0.002(5)
C25B 0.028(3) 0.048(4) 0.020(3) -0.010(3) -0.005(2) 0.017(3)
C26B 0.030(3) 0.055(4) 0.031(3) -0.009(3) 0.004(3) 0.013(3)
C27B 0.049(4) 0.096(6) 0.029(4) -0.028(4) 0.001(3) 0.022(4)
C28B 0.046(4) 0.066(5) 0.074(6) -0.040(4) 0.000(4) -0.018(4)
C29B 0.054(4) 0.062(5) 0.057(5) -0.011(4) -0.007(4) -0.014(4)
C30B 0.041(4) 0.047(4) 0.051(4) 0.001(3) -0.012(3) -0.014(3)
C31B 0.050(4) 0.067(5) 0.033(4) -0.011(3) 0.016(3) -0.007(4)
C32B 0.047(4) 0.112(6) 0.100(6) 0.032(5) 0.026(4) 0.025(4)
C33B 0.074(5) 0.074(5) 0.063(5) 0.002(4) 0.026(4) 0.020(4)
C34B 0.080(5) 0.088(6) 0.028(4) 0.003(3) 0.000(3) -0.043(4)
C35B 0.080(6) 0.145(8) 0.131(7) 0.088(6) -0.021(5) -0.008(6)
C36B 0.077(5) 0.095(6) 0.063(5) -0.007(4) 0.022(4) -0.032(4)
C37B 0.032(4) 0.043(4) 0.046(4) -0.004(3) 0.002(3) 0.006(3)
C38B 0.025(3) 0.045(4) 0.029(3) -0.004(3) 0.009(2) -0.006(3)
C39B 0.033(3) 0.053(4) 0.044(4) 0.010(3) 0.012(3) 0.008(3)
C40B 0.041(4) 0.081(5) 0.055(4) 0.007(4) 0.020(3) 0.016(4)
C41B 0.045(4) 0.096(6) 0.032(4) 0.011(4) 0.012(3) 0.003(4)
C42B 0.050(4) 0.056(4) 0.039(4) 0.012(3) 0.004(3) 0.000(4)
C43B 0.035(3) 0.055(4) 0.048(4) 0.007(3) 0.013(3) 0.006(3)
C44B 0.031(3) 0.040(4) 0.039(4) -0.004(3) 0.008(3) -0.006(3)
C45B 0.040(3) 0.028(3) 0.033(4) 0.012(3) 0.001(3) -0.001(3)
C46B 0.067(4) 0.044(4) 0.047(4) 0.011(3) 0.018(3) 0.011(3)
C47B 0.083(5) 0.050(4) 0.051(4) 0.017(4) 0.008(4) -0.009(4)
C48B 0.063(5) 0.040(5) 0.083(6) 0.022(4) -0.008(4) -0.005(4)
C49B 0.049(4) 0.026(4) 0.094(6) 0.011(4) 0.008(4) 0.001(3)
C50B 0.037(3) 0.032(4) 0.060(4) -0.005(3) 0.013(3) -0.007(3)
B1B 0.065(6) 0.064(6) 0.048(5) 0.006(5) 0.019(4) 0.000(5)

loop_
_atom_type_symbol
_atom_type_description
_atom_type_scat_dispersion_real
_atom_type_scat_dispersion_imag
_atom_type_scat_source
C C 0.0033 0.0016 'International Tables Vol C Tables 4.2.6.8 and 6.1.1.4'
H H 0.0000 0.0000 'International Tables Vol C Tables 4.2.6.8 and 6.1.1.4'
N N 0.0061 0.0033 'International Tables Vol C Tables 4.2.6.8 and 6.1.1.4'
F F 0.0171 0.0103 'International Tables Vol C Tables 4.2.6.8 and 6.1.1.4'
Cu Cu 0.3201 1.2651 'International Tables Vol C Tables 4.2.6.8 and 6.1.1.4'
B B 0.0013 0.0007 'International Tables Vol C Tables 4.2.6.8 and 6.1.1.4'
Cl Cl 0.1484 0.1585 'International Tables Vol C Tables 4.2.6.8 and 6.1.1.4'

loop_
_geom_angle_atom_site_label_1
_geom_angle_atom_site_label_2
_geom_angle_atom_site_label_3
_geom_angle
N3A Cu1A N4A 100.33(17)
N3A Cu1A N2A 121.58(16)
N4A Cu1A N2A 119.55(15)
N3A Cu1A N1A 120.71(16)
N4A Cu1A N1A 114.82(16)
N2A Cu1A N1A 80.73(15)
C1A N1A C13A 121.1(4)
C1A N1A Cu1A 111.6(3)
C13A N1A Cu1A 127.3(3)
C12A N2A C25A 123.3(4)
C12A N2A Cu1A 112.8(3)
C25A N2A Cu1A 123.4(3)
C37A N3A Cu1A 164.7(4)
C44A N4A Cu1A 167.0(4)
N1A C1A C2A 135.2(4)
N1A C1A C12A 117.8(4)
C2A C1A C12A 106.9(4)
C3A C2A C7A 119.0(4)
C3A C2A C1A 135.2(5)
C7A C2A C1A 105.9(4)
C2A C3A C4A 118.8(5)
C2A C3A H3A 120.6
C4A C3A H3A 120.6
C5A C4A C3A 122.1(5)
C5A C4A H4A 118.9
C3A C4A H4A 118.9
C4A C5A C6A 120.8(5)
C4A C5A H5A 119.6
C6A C5A H5A 119.6
C5A C6A C7A 116.8(5)
C5A C6A C8A 127.5(5)
C7A C6A C8A 115.7(5)
C6A C7A C11A 123.9(4)
C6A C7A C2A 122.5(5)
C11A C7A C2A 113.5(4)
C9A C8A C6A 119.5(5)
C9A C8A H8A 120.2
C6A C8A H8A 120.2
C8A C9A C10A 124.6(5)
C8A C9A H9A 117.7
C10A C9A H9A 117.7
C11A C10A C9A 117.6(5)
C11A C10A H10A 121.2
C9A C10A H10A 121.2
C10A C11A C7A 118.6(5)
C10A C11A C12A 134.6(5)
C7A C11A C12A 106.8(4)
N2A C12A C11A 136.4(4)
N2A C12A C1A 116.7(4)
C11A C12A C1A 106.9(4)
C18A C13A C14A 122.7(4)
C18A C13A N1A 118.4(4)
C14A C13A N1A 118.7(4)
C15A C14A C13A 117.5(4)
C15A C14A C19A 120.0(4)
C13A C14A C19A 122.5(4)
C16A C15A C14A 121.0(5)
C16A C15A H15A 119.5
C14A C15A H15A 119.5
C15A C16A C17A 120.9(5)
C15A C16A H16A 119.5
C17A C16A H16A 119.5
C16A C17A C18A 120.9(5)
C16A C17A H17A 119.5
C18A C17A H17A 119.5
C17A C18A C13A 117.0(4)
C17A C18A C22A 120.7(4)
C13A C18A C22A 122.0(4)
C14A C19A C20A 113.2(4)
C14A C19A C21A 111.3(4)
C20A C19A C21A 109.5(4)
C14A C19A H19A 107.6
C20A C19A H19A 107.6
C21A C19A H19A 107.6
C19A C20A H20A 109.5
C19A C20A H20B 109.5
H20A C20A H20B 109.5
C19A C20A H20C 109.5
H20A C20A H20C 109.5
H20B C20A H20C 109.5
C19A C21A H21A 109.5
C19A C21A H21B 109.5
H21A C21A H21B 109.5
C19A C21A H21C 109.5
H21A C21A H21C 109.5
H21B C21A H21C 109.5
C18A C22A C24A 113.6(4)
C18A C22A C23A 109.6(4)
C24A C22A C23A 110.6(4)
C18A C22A H22A 107.6
C24A C22A H22A 107.6
C23A C22A H22A 107.6
C22A C23A H23A 109.5
C22A C23A H23B 109.5
H23A C23A H23B 109.5
C22A C23A H23C 109.5
H23A C23A H23C 109.5
H23B C23A H23C 109.5
C22A C24A H24A 109.5
C22A C24A H24B 109.5
H24A C24A H24B 109.5
C22A C24A H24C 109.5
H24A C24A H24C 109.5
H24B C24A H24C 109.5
C26A C25A C30A 122.4(4)
C26A C25A N2A 119.3(4)
C30A C25A N2A 117.9(4)
C27A C26A C25A 118.3(5)
C27A C26A C31A 120.4(5)
C25A C26A C31A 121.1(4)
C28A C27A C26A 120.9(5)
C28A C27A H27A 119.5
C26A C27A H27A 119.5
C29A C28A C27A 119.4(5)
C29A C28A H28A 120.3
C27A C28A H28A 120.3
C28A C29A C30A 122.8(5)
C28A C29A H29A 118.6
C30A C29A H29A 118.6
C29A C30A C25A 116.1(5)
C29A C30A C34A 119.8(5)
C25A C30A C34A 124.0(4)
C26A C31A C33A 112.8(4)
C26A C31A C32A 110.7(4)
C33A C31A C32A 111.6(5)
C26A C31A H31A 107.1
C33A C31A H31A 107.1
C32A C31A H31A 107.1
C31A C32A H32A 109.5
C31A C32A H32B 109.5
H32A C32A H32B 109.5
C31A C32A H32C 109.5
H32A C32A H32C 109.5
H32B C32A H32C 109.5
C31A C33A H33A 109.5
C31A C33A H33B 109.5
H33A C33A H33B 109.5
C31A C33A H33C 109.5
H33A C33A H33C 109.5
H33B C33A H33C 109.5
C30A C34A C36A 109.6(4)
C30A C34A C35A 112.2(4)
C36A C34A C35A 111.2(4)
C30A C34A H34A 107.9
C36A C34A H34A 107.9
C35A C34A H34A 107.9
C34A C35A H35A 109.5
C34A C35A H35B 109.5
H35A C35A H35B 109.5
C34A C35A H35C 109.5
H35A C35A H35C 109.5
H35B C35A H35C 109.5
C34A C36A H36A 109.5
C34A C36A H36B 109.5
H36A C36A H36B 109.5
C34A C36A H36C 109.5
H36A C36A H36C 109.5
H36B C36A H36C 109.5
N3A C37A C38A 178.0(5)
C43A C38A C39A 120.8(5)
C43A C38A C37A 119.8(5)
C39A C38A C37A 119.3(4)
C40A C39A C38A 119.1(5)
C40A C39A H39A 120.5
C38A C39A H39A 120.5
C39A C40A C41A 120.3(5)
C39A C40A H40A 119.8
C41A C40A H40A 119.8
C42A C41A C40A 120.2(5)
C42A C41A H41A 119.9
C40A C41A H41A 119.9
C41A C42A C43A 120.6(5)
C41A C42A H42A 119.7
C43A C42A H42A 119.7
C42A C43A C38A 118.9(5)
C42A C43A H43A 120.5
C38A C43A H43A 120.5
N4A C44A C45A 178.0(6)
C50A C45A C46A 121.9(4)
C50A C45A C44A 118.3(4)
C46A C45A C44A 119.8(5)
C45A C46A C47A 117.9(5)
C45A C46A H46A 121.1
C47A C46A H46A 121.1
C48A C47A C46A 120.0(5)
C48A C47A H47A 120.0
C46A C47A H47A 120.0
C49A C48A C47A 120.2(5)
C49A C48A H48A 119.9
C47A C48A H48A 119.9
C48A C49A C50A 121.0(5)
C48A C49A H49A 119.5
C50A C49A H49A 119.5
C49A C50A C45A 119.0(5)
C49A C50A H50A 120.5
C45A C50A H50A 120.5
F2A B1A F3A 110.7(5)
F2A B1A F1A 108.4(4)
F3A B1A F1A 110.4(5)
F2A B1A F4A 109.2(5)
F3A B1A F4A 109.2(4)
F1A B1A F4A 108.9(4)
N4B Cu1B N3B 112.15(17)
N4B Cu1B N2B 120.60(16)
N3B Cu1B N2B 109.12(17)
N4B Cu1B N1B 122.90(17)
N3B Cu1B N1B 107.45(15)
N2B Cu1B N1B 80.51(15)
C1B N1B C13B 117.2(4)
C1B N1B Cu1B 110.7(3)
C13B N1B Cu1B 132.2(3)
C12B N2B C25B 117.6(4)
C12B N2B Cu1B 112.5(3)
C25B N2B Cu1B 129.9(3)
C37B N3B Cu1B 168.4(4)
C44B N4B Cu1B 167.2(4)
N1B C1B C2B 134.6(4)
N1B C1B C12B 119.1(4)
C2B C1B C12B 106.2(4)
C3B C2B C7B 119.8(4)
C3B C2B C1B 134.3(5)
C7B C2B C1B 105.9(4)
C2B C3B C4B 118.1(5)
C2B C3B H3B 121.0
C4B C3B H3B 121.0
C5B C4B C3B 121.7(5)
C5B C4B H4B 119.1
C3B C4B H4B 119.1
C4B C5B C6B 121.9(5)
C4B C5B H5B 119.1
C6B C5B H5B 119.1
C7B C6B C5B 115.9(5)
C7B C6B C8B 116.0(5)
C5B C6B C8B 128.0(5)
C6B C7B C2B 122.5(4)
C6B C7B C11B 123.3(5)
C2B C7B C11B 114.2(4)
C9B C8B C6B 120.4(5)
C9B C8B H8B 119.8
C6B C8B H8B 119.8
C8B C9B C10B 122.7(5)
C8B C9B H9B 118.7
C10B C9B H9B 118.7
C11B C10B C9B 118.0(5)
C11B C10B H10B 121.0
C9B C10B H10B 121.0
C10B C11B C7B 119.5(5)
C10B C11B C12B 134.8(5)
C7B C11B C12B 105.6(4)
N2B C12B C11B 135.1(4)
N2B C12B C1B 116.8(4)
C11B C12B C1B 108.0(4)
C18B C13B C14B 123.4(5)
C18B C13B N1B 116.6(4)
C14B C13B N1B 120.0(4)
C15B C14B C13B 116.7(5)
C15B C14B C19B 121.1(4)
C13B C14B C19B 122.2(4)
C16B C15B C14B 121.5(5)
C16B C15B H15B 119.3
C14B C15B H15B 119.3
C17B C16B C15B 119.4(5)
C17B C16B H16B 120.3
C15B C16B H16B 120.3
C16B C17B C18B 122.0(5)
C16B C17B H17B 119.0
C18B C17B H17B 119.0
C17B C18B C13B 116.7(5)
C17B C18B C22B 121.8(5)
C13B C18B C22B 121.5(5)
C20B C19B C14B 111.9(5)
C20B C19B C21B 111.6(4)
C14B C19B C21B 110.3(5)
C20B C19B H19B 107.6
C14B C19B H19B 107.6
C21B C19B H19B 107.6
C19B C20B H20D 109.5
C19B C20B H20E 109.5
H20D C20B H20E 109.5
C19B C20B H20F 109.5
H20D C20B H20F 109.5
H20E C20B H20F 109.5
C19B C21B H21D 109.5
C19B C21B H21E 109.5
H21D C21B H21E 109.5
C19B C21B H21F 109.5
H21D C21B H21F 109.5
H21E C21B H21F 109.5
C24B C22B C23B 121.6(6)
C24B C22B C18B 115.3(6)
C23B C22B C18B 115.8(5)
C24B C22B H22B 99.1
C23B C22B H22B 99.1
C18B C22B H22B 99.1
C22B C23B H23D 109.5
C22B C23B H23E 109.5
H23D C23B H23E 109.5
C22B C23B H23F 109.5
H23D C23B H23F 109.5
H23E C23B H23F 109.5
C22B C24B H24D 109.5
C22B C24B H24E 109.5
H24D C24B H24E 109.5
C22B C24B H24F 109.5
H24D C24B H24F 109.5
H24E C24B H24F 109.5
C26B C25B C30B 124.6(5)
C26B C25B N2B 116.0(5)
C30B C25B N2B 119.4(5)
C25B C26B C27B 114.1(5)
C25B C26B C31B 123.4(5)
C27B C26B C31B 122.5(5)
C28B C27B C26B 122.2(6)
C28B C27B H27B 118.9
C26B C27B H27B 118.9
C29B C28B C27B 119.5(6)
C29B C28B H28B 120.3
C27B C28B H28B 120.3
C28B C29B C30B 123.7(6)
C28B C29B H29B 118.2
C30B C29B H29B 118.2
C29B C30B C25B 115.9(6)
C29B C30B C34B 121.6(6)
C25B C30B C34B 122.5(5)
C32B C31B C26B 112.1(5)
C32B C31B C33B 110.7(5)
C26B C31B C33B 111.3(5)
C32B C31B H31B 107.5
C26B C31B H31B 107.5
C33B C31B H31B 107.5
C31B C32B H32D 109.5
C31B C32B H32E 109.5
H32D C32B H32E 109.5
C31B C32B H32F 109.5
H32D C32B H32F 109.5
H32E C32B H32F 109.5
C31B C33B H33D 109.5
C31B C33B H33E 109.5
H33D C33B H33E 109.5
C31B C33B H33F 109.5
H33D C33B H33F 109.5
H33E C33B H33F 109.5
C36B C34B C30B 112.7(5)
C36B C34B C35B 109.3(5)
C30B C34B C35B 112.9(6)
C36B C34B H34B 107.2
C30B C34B H34B 107.2
C35B C34B H34B 107.2
C34B C35B H35D 109.5
C34B C35B H35E 109.5
H35D C35B H35E 109.5
C34B C35B H35F 109.5
H35D C35B H35F 109.5
H35E C35B H35F 109.5
C34B C36B H36D 109.5
C34B C36B H36E 109.5
H36D C36B H36E 109.5
C34B C36B H36F 109.5
H36D C36B H36F 109.5
H36E C36B H36F 109.5
N3B C37B C38B 176.6(6)
C39B C38B C43B 120.8(5)
C39B C38B C37B 120.2(5)
C43B C38B C37B 118.9(5)
C40B C39B C38B 118.1(5)
C40B C39B H39B 120.9
C38B C39B H39B 120.9
C41B C40B C39B 120.7(6)
C41B C40B H40B 119.6
C39B C40B H40B 119.6
C40B C41B C42B 120.7(5)
C40B C41B H41B 119.7
C42B C41B H41B 119.7
C43B C42B C41B 119.4(5)
C43B C42B H42B 120.3
C41B C42B H42B 120.3
C42B C43B C38B 120.1(5)
C42B C43B H43B 119.9
C38B C43B H43B 119.9
N4B C44B C45B 176.7(6)
C50B C45B C46B 120.9(5)
C50B C45B C44B 119.9(5)
C46B C45B C44B 119.1(5)
C47B C46B C45B 118.9(6)
C47B C46B H46B 120.5
C45B C46B H46B 120.5
C48B C47B C46B 119.1(6)
C48B C47B H47B 120.4
C46B C47B H47B 120.4
C47B C48B C49B 121.6(6)
C47B C48B H48B 119.2
C49B C48B H48B 119.2
C48B C49B C50B 120.2(6)
C48B C49B H49B 119.9
C50B C49B H49B 119.9
C49B C50B C45B 119.3(6)
C49B C50B H50B 120.3
C45B C50B H50B 120.3
F2B B1B F4B 117.7(8)
F2B B1B F1B 115.3(7)
F4B B1B F1B 111.7(7)
F2B B1B F3B 103.1(7)
F4B B1B F3B 104.4(6)
F1B B1B F3B 102.3(6)

loop_
_geom_bond_atom_site_label_1
_geom_bond_atom_site_label_2
_geom_bond_distance
Cu1A N3A 1.937(4)
Cu1A N4A 1.936(4)
Cu1A N2A 2.072(4)
Cu1A N1A 2.077(4)
F1A B1A 1.384(6)
F2A B1A 1.378(6)
F3A B1A 1.382(6)
F4A B1A 1.401(6)
N1A C1A 1.279(5)
N1A C13A 1.439(5)
N2A C12A 1.271(5)
N2A C25A 1.438(5)
N3A C37A 1.128(5)
N4A C44A 1.134(6)
C1A C2A 1.464(6)
C1A C12A 1.519(6)
C2A C3A 1.378(6)
C2A C7A 1.421(6)
C3A C4A 1.405(6)
C3A H3A 0.9500
C4A C5A 1.379(6)
C4A H4A 0.9500
C5A C6A 1.402(6)
C5A H5A 0.9500
C6A C7A 1.407(6)
C6A C8A 1.429(6)
C7A C11A 1.407(6)
C8A C9A 1.338(6)
C8A H8A 0.9500
C9A C10A 1.419(6)
C9A H9A 0.9500
C10A C11A 1.369(6)
C10A H10A 0.9500
C11A C12A 1.452(6)
C13A C18A 1.400(6)
C13A C14A 1.403(6)
C14A C15A 1.398(6)
C14A C19A 1.504(6)
C15A C16A 1.350(6)
C15A H15A 0.9500
C16A C17A 1.395(7)
C16A H16A 0.9500
C17A C18A 1.391(6)
C17A H17A 0.9500
C18A C22A 1.510(6)
C19A C20A 1.534(6)
C19A C21A 1.504(7)
C19A H19A 1.0000
C20A H20A 0.9800
C20A H20B 0.9800
C20A H20C 0.9800
C21A H21A 0.9800
C21A H21B 0.9800
C21A H21C 0.9800
C22A C24A 1.525(6)
C22A C23A 1.547(6)
C22A H22A 1.0000
C23A H23A 0.9800
C23A H23B 0.9800
C23A H23C 0.9800
C24A H24A 0.9800
C24A H24B 0.9800
C24A H24C 0.9800
C25A C26A 1.384(6)
C25A C30A 1.399(6)
C26A C27A 1.378(6)
C26A C31A 1.506(6)
C27A C28A 1.383(7)
C27A H27A 0.9500
C28A C29A 1.354(6)
C28A H28A 0.9500
C29A C30A 1.395(6)
C29A H29A 0.9500
C30A C34A 1.511(6)
C31A C33A 1.546(7)
C31A C32A 1.547(7)
C31A H31A 1.0000
C32A H32A 0.9800
C32A H32B 0.9800
C32A H32C 0.9800
C33A H33A 0.9800
C33A H33B 0.9800
C33A H33C 0.9800
C34A C36A 1.537(7)
C34A C35A 1.531(7)
C34A H34A 1.0000
C35A H35A 0.9800
C35A H35B 0.9800
C35A H35C 0.9800
C36A H36A 0.9800
C36A H36B 0.9800
C36A H36C 0.9800
C37A C38A 1.456(7)
C38A C43A 1.371(6)
C38A C39A 1.380(6)
C39A C40A 1.371(6)
C39A H39A 0.9500
C40A C41A 1.367(6)
C40A H40A 0.9500
C41A C42A 1.360(6)
C41A H41A 0.9500
C42A C43A 1.376(6)
C42A H42A 0.9500
C43A H43A 0.9500
C44A C45A 1.454(7)
C45A C50A 1.380(6)
C45A C46A 1.388(6)
C46A C47A 1.415(6)
C46A H46A 0.9500
C47A C48A 1.384(7)
C47A H47A 0.9500
C48A C49A 1.371(6)
C48A H48A 0.9500
C49A C50A 1.381(6)
C49A H49A 0.9500
C50A H50A 0.9500
Cu1B N4B 1.929(5)
Cu1B N3B 1.958(5)
Cu1B N2B 2.081(4)
Cu1B N1B 2.108(4)
F1B B1B 1.340(8)
F2B B1B 1.251(8)
F3B B1B 1.451(8)
F4B B1B 1.313(8)
N1B C1B 1.272(5)
N1B C13B 1.435(6)
N2B C12B 1.286(5)
N2B C25B 1.455(6)
N3B C37B 1.165(6)
N4B C44B 1.144(6)
C1B C2B 1.483(6)
C1B C12B 1.507(6)
C2B C3B 1.384(6)
C2B C7B 1.412(6)
C3B C4B 1.404(6)
C3B H3B 0.9500
C4B C5B 1.361(7)
C4B H4B 0.9500
C5B C6B 1.418(7)
C5B H5B 0.9500
C6B C7B 1.394(6)
C6B C8B 1.409(7)
C7B C11B 1.415(6)
C8B C9B 1.374(7)
C8B H8B 0.9500
C9B C10B 1.413(7)
C9B H9B 0.9500
C10B C11B 1.357(6)
C10B H10B 0.9500
C11B C12B 1.461(6)
C13B C18B 1.399(6)
C13B C14B 1.397(6)
C14B C15B 1.388(6)
C14B C19B 1.527(6)
C15B C16B 1.383(7)
C15B H15B 0.9500
C16B C17B 1.387(7)
C16B H16B 0.9500
C17B C18B 1.371(7)
C17B H17B 0.9500
C18B C22B 1.508(7)
C19B C20B 1.531(8)
C19B C21B 1.533(7)
C19B H19B 1.0000
C20B H20D 0.9800
C20B H20E 0.9800
C20B H20F 0.9800
C21B H21D 0.9800
C21B H21E 0.9800
C21B H21F 0.9800
C22B C24B 1.401(8)
C22B C23B 1.470(7)
C22B H22B 1.0000
C23B H23D 0.9800
C23B H23E 0.9800
C23B H23F 0.9800
C24B H24D 0.9800
C24B H24E 0.9800
C24B H24F 0.9800
C25B C26B 1.407(7)
C25B C30B 1.403(7)
C26B C27B 1.434(7)
C26B C31B 1.513(7)
C27B C28B 1.371(8)
C27B H27B 0.9500
C28B C29B 1.356(8)
C28B H28B 0.9500
C29B C30B 1.374(7)
C29B H29B 0.9500
C30B C34B 1.518(8)
C31B C32B 1.543(7)
C31B C33B 1.530(7)
C31B H31B 1.0000
C32B H32D 0.9800
C32B H32E 0.9800
C32B H32F 0.9800
C33B H33D 0.9800
C33B H33E 0.9800
C33B H33F 0.9800
C34B C36B 1.517(7)
C34B C35B 1.507(8)
C34B H34B 1.0000
C35B H35D 0.9800
C35B H35E 0.9800
C35B H35F 0.9800
C36B H36D 0.9800
C36B H36E 0.9800
C36B H36F 0.9800
C37B C38B 1.413(7)
C38B C39B 1.391(6)
C38B C43B 1.383(7)
C39B C40B 1.382(7)
C39B H39B 0.9500
C40B C41B 1.362(7)
C40B H40B 0.9500
C41B C42B 1.388(7)
C41B H41B 0.9500
C42B C43B 1.358(7)
C42B H42B 0.9500
C43B H43B 0.9500
C44B C45B 1.441(7)
C45B C50B 1.381(7)
C45B C46B 1.381(7)
C46B C47B 1.399(7)
C46B H46B 0.9500
C47B C48B 1.366(8)
C47B H47B 0.9500
C48B C49B 1.363(8)
C48B H48B 0.9500
C49B C50B 1.370(7)
C49B H49B 0.9500
C50B H50B 0.9500

loop_
_geom_torsion_atom_site_label_1
_geom_torsion_atom_site_label_2
_geom_torsion_atom_site_label_3
_geom_torsion_atom_site_label_4
_geom_torsion
N3A Cu1A N1A C1A 127.1(3)
N4A Cu1A N1A C1A -112.6(3)
N2A Cu1A N1A C1A 5.8(3)
N3A Cu1A N1A C13A -49.7(4)
N4A Cu1A N1A C13A 70.6(4)
N2A Cu1A N1A C13A -171.1(4)
N3A Cu1A N2A C12A -124.5(3)
N4A Cu1A N2A C12A 109.3(3)
N1A Cu1A N2A C12A -4.1(3)
N3A Cu1A N2A C25A 48.1(4)
N4A Cu1A N2A C25A -78.1(4)
N1A Cu1A N2A C25A 168.5(3)
N4A Cu1A N3A C37A -30.3(16)
N2A Cu1A N3A C37A -164.7(16)
N1A Cu1A N3A C37A 96.9(16)
N3A Cu1A N4A C44A 18(2)
N2A Cu1A N4A C44A 153.8(19)
N1A Cu1A N4A C44A -112.9(19)
C13A N1A C1A C2A -4.0(7)
Cu1A N1A C1A C2A 178.9(4)
C13A N1A C1A C12A 170.5(4)
Cu1A N1A C1A C12A -6.5(4)
N1A C1A C2A C3A -6.0(9)
C12A C1A C2A C3A 179.0(5)
N1A C1A C2A C7A 174.3(5)
C12A C1A C2A C7A -0.6(4)
C7A C2A C3A C4A -0.4(6)
C1A C2A C3A C4A 179.9(4)
C2A C3A C4A C5A 0.6(7)
C3A C4A C5A C6A -1.1(7)
C4A C5A C6A C7A 1.3(7)
C4A C5A C6A C8A -178.5(4)
C5A C6A C7A C11A 179.5(4)
C8A C6A C7A C11A -0.8(6)
C5A C6A C7A C2A -1.1(6)
C8A C6A C7A C2A 178.7(4)
C3A C2A C7A C6A 0.7(6)
C1A C2A C7A C6A -179.6(4)
C3A C2A C7A C11A -179.8(4)
C1A C2A C7A C11A -0.1(5)
C5A C6A C8A C9A 179.5(5)
C7A C6A C8A C9A -0.3(7)
C6A C8A C9A C10A 1.3(8)
C8A C9A C10A C11A -1.2(7)
C9A C10A C11A C7A 0.2(6)
C9A C10A C11A C12A -179.1(5)
C6A C7A C11A C10A 0.8(7)
C2A C7A C11A C10A -178.7(4)
C6A C7A C11A C12A -179.7(4)
C2A C7A C11A C12A 0.8(5)
C25A N2A C12A C11A 6.8(8)
Cu1A N2A C12A C11A 179.4(4)
C25A N2A C12A C1A -170.7(4)
Cu1A N2A C12A C1A 1.9(4)
C10A C11A C12A N2A 0.5(9)
C7A C11A C12A N2A -178.8(5)
C10A C11A C12A C1A 178.2(5)
C7A C11A C12A C1A -1.1(5)
N1A C1A C12A N2A 3.3(6)
C2A C1A C12A N2A 179.3(4)
N1A C1A C12A C11A -174.9(4)
C2A C1A C12A C11A 1.1(4)
C1A N1A C13A C18A 109.0(5)
Cu1A N1A C13A C18A -74.4(5)
C1A N1A C13A C14A -77.0(5)
Cu1A N1A C13A C14A 99.5(4)
C18A C13A C14A C15A 0.5(7)
N1A C13A C14A C15A -173.2(4)
C18A C13A C14A C19A 178.7(4)
N1A C13A C14A C19A 5.0(7)
C13A C14A C15A C16A -0.1(7)
C19A C14A C15A C16A -178.3(5)
C14A C15A C16A C17A -1.2(8)
C15A C16A C17A C18A 2.0(8)
C16A C17A C18A C13A -1.5(7)
C16A C17A C18A C22A -175.8(5)
C14A C13A C18A C17A 0.2(7)
N1A C13A C18A C17A 173.9(4)
C14A C13A C18A C22A 174.4(4)
N1A C13A C18A C22A -11.8(7)
C15A C14A C19A C20A -41.3(6)
C13A C14A C19A C20A 140.6(5)
C15A C14A C19A C21A 82.5(6)
C13A C14A C19A C21A -95.6(6)
C17A C18A C22A C24A -45.2(6)
C13A C18A C22A C24A 140.8(5)
C17A C18A C22A C23A 79.1(5)
C13A C18A C22A C23A -94.9(5)
C12A N2A C25A C26A -112.7(5)
Cu1A N2A C25A C26A 75.4(5)
C12A N2A C25A C30A 74.2(6)
Cu1A N2A C25A C30A -97.6(4)
C30A C25A C26A C27A 1.1(7)
N2A C25A C26A C27A -171.7(4)
C30A C25A C26A C31A -175.1(4)
N2A C25A C26A C31A 12.2(7)
C25A C26A C27A C28A -0.2(7)
C31A C26A C27A C28A 176.0(4)
C26A C27A C28A C29A -1.2(8)
C27A C28A C29A C30A 1.7(8)
C28A C29A C30A C25A -0.8(7)
C28A C29A C30A C34A 176.2(5)
C26A C25A C30A C29A -0.6(7)
N2A C25A C30A C29A 172.2(4)
C26A C25A C30A C34A -177.5(4)
N2A C25A C30A C34A -4.7(7)
C27A C26A C31A C33A 47.1(6)
C25A C26A C31A C33A -136.8(5)
C27A C26A C31A C32A -78.8(6)
C25A C26A C31A C32A 97.3(5)
C29A C30A C34A C36A -67.1(6)
C25A C30A C34A C36A 109.6(5)
C29A C30A C34A C35A 56.9(6)
C25A C30A C34A C35A -126.3(5)
C43A C38A C39A C40A 0.2(7)
C37A C38A C39A C40A -175.9(4)
C38A C39A C40A C41A -0.3(7)
C39A C40A C41A C42A 0.3(8)
C40A C41A C42A C43A -0.3(8)
C41A C42A C43A C38A 0.2(7)
C39A C38A C43A C42A -0.2(7)
C37A C38A C43A C42A 175.8(4)
C50A C45A C46A C47A 0.1(7)
C44A C45A C46A C47A -179.8(4)
C45A C46A C47A C48A 0.2(7)
C46A C47A C48A C49A -0.4(8)
C47A C48A C49A C50A 0.2(8)
C48A C49A C50A C45A 0.2(8)
C46A C45A C50A C49A -0.3(7)
C44A C45A C50A C49A 179.6(4)
N4B Cu1B N1B C1B -126.6(3)
N3B Cu1B N1B C1B 101.0(3)
N2B Cu1B N1B C1B -6.2(3)
N4B Cu1B N1B C13B 51.9(5)
N3B Cu1B N1B C13B -80.5(4)
N2B Cu1B N1B C13B 172.3(4)
N4B Cu1B N2B C12B 126.6(3)
N3B Cu1B N2B C12B -101.4(3)
N1B Cu1B N2B C12B 3.9(3)
N4B Cu1B N2B C25B -53.0(5)
N3B Cu1B N2B C25B 79.0(4)
N1B Cu1B N2B C25B -175.7(4)
N4B Cu1B N3B C37B -138(2)
N2B Cu1B N3B C37B 86(2)
N1B Cu1B N3B C37B 0(2)
N3B Cu1B N4B C44B -36(2)
N2B Cu1B N4B C44B 95(2)
N1B Cu1B N4B C44B -166(2)
C13B N1B C1B C2B 3.8(8)
Cu1B N1B C1B C2B -177.4(4)
C13B N1B C1B C12B -171.3(4)
Cu1B N1B C1B C12B 7.4(5)
N1B C1B C2B C3B 7.8(9)
C12B C1B C2B C3B -176.6(5)
N1B C1B C2B C7B -172.1(5)
C12B C1B C2B C7B 3.5(5)
C7B C2B C3B C4B -0.6(7)
C1B C2B C3B C4B 179.5(5)
C2B C3B C4B C5B 2.6(8)
C3B C4B C5B C6B -2.1(8)
C4B C5B C6B C7B -0.4(7)
C4B C5B C6B C8B 179.4(5)
C5B C6B C7B C2B 2.4(7)
C8B C6B C7B C2B -177.5(4)
C5B C6B C7B C11B -176.9(5)
C8B C6B C7B C11B 3.2(7)
C3B C2B C7B C6B -1.9(7)
C1B C2B C7B C6B 178.0(4)
C3B C2B C7B C11B 177.5(4)
C1B C2B C7B C11B -2.6(5)
C7B C6B C8B C9B -1.0(7)
C5B C6B C8B C9B 179.1(5)
C6B C8B C9B C10B -1.1(8)
C8B C9B C10B C11B 1.1(8)
C9B C10B C11B C7B 0.9(8)
C9B C10B C11B C12B 176.6(5)
C6B C7B C11B C10B -3.2(8)
C2B C7B C11B C10B 177.4(5)
C6B C7B C11B C12B 180.0(4)
C2B C7B C11B C12B 0.6(6)
C25B N2B C12B C11B 1.6(8)
Cu1B N2B C12B C11B -178.1(5)
C25B N2B C12B C1B 178.3(4)
Cu1B N2B C12B C1B -1.3(5)
C10B C11B C12B N2B 2.6(10)
C7B C11B C12B N2B 178.7(5)
C10B C11B C12B C1B -174.4(6)
C7B C11B C12B C1B 1.7(5)
N1B C1B C12B N2B -4.4(6)
C2B C1B C12B N2B 179.2(4)
N1B C1B C12B C11B 173.2(4)
C2B C1B C12B C11B -3.2(5)
C1B N1B C13B C18B 93.7(5)
Cu1B N1B C13B C18B -84.7(5)
C1B N1B C13B C14B -85.8(6)
Cu1B N1B C13B C14B 95.8(5)
C18B C13B C14B C15B -4.7(7)
N1B C13B C14B C15B 174.8(4)
C18B C13B C14B C19B 172.6(5)
N1B C13B C14B C19B -7.9(7)
C13B C14B C15B C16B -0.2(8)
C19B C14B C15B C16B -177.5(5)
C14B C15B C16B C17B 3.7(8)
C15B C16B C17B C18B -2.7(8)
C16B C17B C18B C13B -1.8(8)
C16B C17B C18B C22B 176.6(5)
C14B C13B C18B C17B 5.6(7)
N1B C13B C18B C17B -173.9(4)
C14B C13B C18B C22B -172.7(5)
N1B C13B C18B C22B 7.8(7)
C15B C14B C19B C20B -55.9(7)
C13B C14B C19B C20B 126.9(5)
C15B C14B C19B C21B 68.9(6)
C13B C14B C19B C21B -108.3(5)
C17B C18B C22B C24B -55.8(9)
C13B C18B C22B C24B 122.4(7)
C17B C18B C22B C23B 94.8(7)
C13B C18B C22B C23B -87.0(7)
C12B N2B C25B C26B -93.4(5)
Cu1B N2B C25B C26B 86.2(5)
C12B N2B C25B C30B 87.5(6)
Cu1B N2B C25B C30B -92.9(5)
C30B C25B C26B C27B -2.0(7)
N2B C25B C26B C27B 179.0(4)
C30B C25B C26B C31B 179.6(5)
N2B C25B C26B C31B 0.6(7)
C25B C26B C27B C28B -0.7(8)
C31B C26B C27B C28B 177.7(5)
C26B C27B C28B C29B 3.0(9)
C27B C28B C29B C30B -2.8(10)
C28B C29B C30B C25B 0.2(9)
C28B C29B C30B C34B 178.4(6)
C26B C25B C30B C29B 2.3(8)
N2B C25B C30B C29B -178.7(4)
C26B C25B C30B C34B -175.9(5)
N2B C25B C30B C34B 3.1(8)
C25B C26B C31B C32B 116.4(5)
C27B C26B C31B C32B -61.9(7)
C25B C26B C31B C33B -119.0(5)
C27B C26B C31B C33B 62.7(6)
C29B C30B C34B C36B -60.3(8)
C25B C30B C34B C36B 117.8(6)
C29B C30B C34B C35B 64.2(8)
C25B C30B C34B C35B -117.7(6)
C43B C38B C39B C40B -0.3(8)
C37B C38B C39B C40B -177.1(5)
C38B C39B C40B C41B 1.9(8)
C39B C40B C41B C42B -3.0(9)
C40B C41B C42B C43B 2.3(9)
C41B C42B C43B C38B -0.7(8)
C39B C38B C43B C42B -0.2(8)
C37B C38B C43B C42B 176.6(5)
C50B C45B C46B C47B -0.2(8)
C44B C45B C46B C47B 176.8(5)
C45B C46B C47B C48B -0.1(9)
C46B C47B C48B C49B 0.6(9)
C47B C48B C49B C50B -0.9(9)
C48B C49B C50B C45B 0.6(8)
C46B C45B C50B C49B -0.1(8)
C44B C45B C50B C49B -177.0(5)

loop_
_platon_squeeze_void_nr
_platon_squeeze_void_average_x
_platon_squeeze_void_average_y
_platon_squeeze_void_average_z
_platon_squeeze_void_volume
_platon_squeeze_void_count_electrons
_platon_squeeze_void_content
1 0.911 0.101 0.146 61 15 ' '
2 0.089 -0.102 0.854 61 15 ' '
3 0.374 0.121 0.155 32 5 ' '
4 0.850 0.179 0.378 39 8 ' '
5 0.894 0.194 0.027 16 4 ' '
6 0.925 0.242 0.559 12 3 ' '
7 0.425 0.258 0.059 12 3 ' '
8 0.350 0.321 0.878 39 9 ' '
9 0.394 0.306 0.527 16 4 ' '
10 0.411 0.398 0.646 61 15 ' '
11 0.874 0.379 0.655 32 5 ' '
12 0.589 0.601 0.354 61 15 ' '
13 0.126 0.621 0.345 32 5 ' '
14 0.650 0.679 0.122 39 9 ' '
15 0.606 0.694 0.473 16 4 ' '
16 0.575 0.742 0.941 12 3 ' '
17 0.075 0.758 0.441 12 3 ' '
18 0.150 0.821 0.622 39 9 ' '
19 0.106 0.806 0.973 16 4 ' '
20 0.626 0.879 0.845 33 5 ' '
